data_7247762
loop_
_publ_author_name
'Jones, Isabelle M.'
'Turner, Gemma F.'
'Pitts, Kari'
'Powell, Rees'
'Riboldi-Tunnicliffe, Alan'
'Williamson, Rachel'
'Boer, Stephanie'
'Allen, Lauren'
'Moggach, Stephen A.'

_publ_section_title
;
 High-pressure induced guest-mediated gate opening behaviour of the
 Co-based framework ZIF-67
;
_journal_issue 47
_journal_name_full CrystEngComm
_journal_page_first 6533
_journal_page_last 6538
_journal_paper_doi 10.1039/D3CE00979C
_journal_volume 25
_journal_year 2023
_chemical_formula_moiety 'C8 H10 Co N4, 0.646(N8), 0.167[CH2CH3OH]'
_chemical_formula_sum 'C8.34 H11 Co N9.17 O0.17'
_chemical_formula_weight 301.33
_chemical_name_common ZIF-67
_space_group_crystal_system cubic
_space_group_IT_number 217
_space_group_name_Hall 'I -4 2 3'
_space_group_name_H-M_alt 'I -4 3 m'
_atom_sites_solution_hydrogens geom
_atom_sites_solution_primary direct
_audit_creation_date 2023-10-03
_audit_creation_method
;
Olex2 1.5
(compiled 2023.08.24 svn.re1ec1418 for OlexSys, GUI svn.r6817)
;
_audit_update_record
;
2023-10-04 deposited with the CCDC.	2023-11-21 downloaded from the CCDC.
;
_cell_angle_alpha 90
_cell_angle_beta 90
_cell_angle_gamma 90
_cell_formula_units_Z 12
_cell_length_a 17.1155(7)
_cell_length_b 17.1155(7)
_cell_length_c 17.1155(7)
_cell_measurement_reflns_used 1646
_cell_measurement_temperature 293
_cell_measurement_theta_max 18.3250
_cell_measurement_theta_min 3.3460
_cell_volume 5013.8(4)
_computing_cell_refinement 'CrysAlisPro 1.171.42.58a (Rigaku OD, 2022)'
_computing_data_collection 'CrysAlisPro 1.171.42.58a (Rigaku OD, 2022)'
_computing_data_reduction 'CrysAlisPro 1.171.42.58a (Rigaku OD, 2022)'
_computing_molecular_graphics 'Olex2 1.5 (Dolomanov et al., 2009)'
_computing_publication_material 'Olex2 1.5 (Dolomanov et al., 2009)'
_computing_structure_refinement 'SHELXL 2018/3 (Sheldrick, 2015)'
_computing_structure_solution 'SHELXS  (Sheldrick, 2008)'
_diffrn_ambient_temperature 293
_diffrn_detector 'Hybrid Pixel Array Detector'
_diffrn_detector_area_resol_mean 10.0000
_diffrn_detector_type HyPix
_diffrn_measured_fraction_theta_full 0.981
_diffrn_measured_fraction_theta_max 0.981
_diffrn_measurement_details
;
List of Runs (angles in degrees, time in seconds):

  # Type    Start    End  Width  t~exp~   \w     \q     \k     \f   Frames
#--------------------------------------------------------------------------
  1  \w    -30.00   4.00   0.50   75.00    --   24.20  52.00-177.00   68
  2  \w    -21.00  42.00   0.50   75.00    --  -24.44  58.00 -58.00  126
  3  \w     30.00  63.00   0.50   75.00    --   24.20 -99.00-120.00   66
  4  \w    -23.00  16.00   0.50   75.00    --   24.20  67.00 157.00   78
  5  \w     -4.00  18.00   0.50   75.00    --  -24.44 -57.00  30.00   44
  6  \w    -18.00   4.00   0.50   75.00    --   24.20  57.00   0.00   44
  7  \w    -30.00  10.00   0.50   75.00    --   24.20  82.00 -29.00   80
  8  \w     30.00  55.00   0.50   75.00    --   24.20 -99.00  30.00   50
  9  \w    -36.00 -16.00   0.50   75.00    --  -24.44  38.00 150.00   40
;
_diffrn_measurement_device 'four-circle diffractometer'
_diffrn_measurement_device_type 'XtaLAB Synergy, Single source at home/near, Hypix'
_diffrn_measurement_method '\w scans'
_diffrn_orient_matrix_type 'CrysAlisPro convention (1999,Acta A55,543-557)'
_diffrn_orient_matrix_UB_11 -0.0146957000
_diffrn_orient_matrix_UB_12 0.0072747000
_diffrn_orient_matrix_UB_13 -0.0380227000
_diffrn_orient_matrix_UB_21 0.0041925000
_diffrn_orient_matrix_UB_22 0.0407949000
_diffrn_orient_matrix_UB_23 0.0061865000
_diffrn_orient_matrix_UB_31 0.0385062000
_diffrn_orient_matrix_UB_32 -0.0016488000
_diffrn_orient_matrix_UB_33 -0.0152380000
_diffrn_radiation_monochromator mirror
_diffrn_radiation_probe x-ray
_diffrn_radiation_type 'Mo K\a'
_diffrn_radiation_wavelength 0.71073
_diffrn_reflns_av_R_equivalents 0.0768
_diffrn_reflns_av_unetI/netI 0.0390
_diffrn_reflns_Laue_measured_fraction_full 0.981
_diffrn_reflns_Laue_measured_fraction_max 0.981
_diffrn_reflns_limit_h_max 14
_diffrn_reflns_limit_h_min -15
_diffrn_reflns_limit_k_max 15
_diffrn_reflns_limit_k_min -15
_diffrn_reflns_limit_l_max 10
_diffrn_reflns_limit_l_min -10
_diffrn_reflns_number 3887
_diffrn_reflns_point_group_measured_fraction_full 0.973
_diffrn_reflns_point_group_measured_fraction_max 0.973
_diffrn_reflns_theta_full 18.354
_diffrn_reflns_theta_max 18.354
_diffrn_reflns_theta_min 3.367
_diffrn_source 'micro-focus sealed X-ray tube'
_diffrn_source_type 'PhotonJet (Mo) X-ray Source'
_diffrn_standards_number 0
_exptl_absorpt_coefficient_mu 1.029
_exptl_absorpt_correction_T_max 0.7442
_exptl_absorpt_correction_T_min 0.4804
_exptl_absorpt_correction_type multi-scan
_exptl_absorpt_process_details
;
SADABS-2016/2 (Bruker,2016/2) was used for absorption correction.
wR2(int) was 0.1072 before and 0.0718 after correction.
The Ratio of minimum to maximum transmission is 0.6455.
The \l/2 correction factor is Not present.
;
_exptl_crystal_colour 'dark violet'
_exptl_crystal_colour_modifier dark
_exptl_crystal_colour_primary violet
_exptl_crystal_density_diffrn 1.198
_exptl_crystal_description block
_exptl_crystal_F_000 1843
_exptl_crystal_recrystallization_method 'Re-crystallisation from solvent'
_exptl_crystal_size_max 0.14
_exptl_crystal_size_mid 0.1
_exptl_crystal_size_min 0.09
_refine_diff_density_max 0.511
_refine_diff_density_min -0.401
_refine_diff_density_rms 0.086
_refine_ls_abs_structure_details
;
 Flack x determined using 138 quotients [(I+)-(I-)]/[(I+)+(I-)]
 (Parsons, Flack and Wagner, Acta Cryst. B69 (2013) 249-259).
;
_refine_ls_abs_structure_Flack 0.09(4)
_refine_ls_extinction_method none
_refine_ls_goodness_of_fit_ref 1.189
_refine_ls_hydrogen_treatment constr
_refine_ls_matrix_type full
_refine_ls_number_parameters 38
_refine_ls_number_reflns 367
_refine_ls_number_restraints 5
_refine_ls_restrained_S_all 147.691
_refine_ls_R_factor_all 0.0696
_refine_ls_R_factor_gt 0.0660
_refine_ls_shift/su_max 0.000
_refine_ls_shift/su_mean 0.000
_refine_ls_structure_factor_coef Fsqd
_refine_ls_weighting_details 'w=1/[\s^2^(Fo^2^)+(0.1359P)^2^+7.6237P] where P=(Fo^2^+2Fc^2^)/3'
_refine_ls_weighting_scheme calc
_refine_ls_wR_factor_gt 0.1848
_refine_ls_wR_factor_ref 0.1875
_reflns_Friedel_coverage 0.739
_reflns_Friedel_fraction_full 0.963
_reflns_Friedel_fraction_max 0.963
_reflns_number_gt 343
_reflns_number_total 367
_reflns_threshold_expression 'I > 2\s(I)'
_cod_data_source_file d3ce00979c2.cif
_cod_data_source_block zif67_500mpa
_cod_depositor_comments 'Adding full bibliography for 7247762--7247779.cif.'
_cod_original_cell_volume 5013.8(6)
_cod_database_code 7247762
_shelx_shelxl_version_number 2018/3
_chemical_oxdiff_formula 'Co C8 H8 N4'
_chemical_oxdiff_usercomment 'ZIF67 @ 0.5 GPa in LN2 scs'
_shelx_space_group_comment
;
The symmetry employed for this shelxl refinement is uniquely defined
by the following loop, which should always be used as a source of
symmetry information in preference to the above space-group names.
They are only intended as comments.
;
_shelx_estimated_absorpt_t_max 0.913
_shelx_estimated_absorpt_t_min 0.869
_diffrn_orient_matrix_axis[1] matrixX
_diffrn_orient_matrix_axis[2] matrixY
_diffrn_orient_matrix_axis[3] matrixZ
_olex2_refinement_description
;
1. Fixed Uiso
 At 1.2 times of:
  All C(H) groups
 At 1.5 times of:
  All C(H,H,H) groups
2. Restrained distances
 N1-C1
 1.387 with sigma of 0.01
 C2-N1_$1
 1.337 with sigma of 0.01
 C1-C2
 2.175 with sigma of 0.02
 C2-C3
 1.55 with sigma of 0.02
3. Restrained planarity
 C1, N1, C2, C3
 with sigma of 0.1
4. Uiso/Uaniso restraints and constraints
: with sigma of 0.1 and sigma for terminal atoms of 0.2
Uanis(C2) = Uanis(N1) = Uanis(C1)
Uiso(N2) = Uiso(N3)
5. Rigid body (RIGU) restrains
 C2, C3
 with sigma for 1-2 distances of 0.004 and sigma for 1-3 distances of 0.004
6. Others
 Fixed Sof: H3A(0.5) H3B(0.5) H3C(0.5) N5(0.125) N8(0.25) N3(0.125) N9(0.25)
 N6(0.083333) N4(0.25) N7(0.083333)
7.a Me refined with riding coordinates:
 C3(H3A,H3B,H3C)
7.b Aromatic/amide H refined with riding coordinates:
 C1(H1)
;
_smtbx_masks_special_details
;
A solvent mask was calculated and 48 electrons were 
found in a volume of 436\%A^3^ in 1 void per unit cell. 
This is consistent with the presence of 
2[CH2CH3OH] per Unit Cell 
which account for 52 electrons 
per unit cell.
;
_smtbx_masks_void_probe_radius 1.2
_smtbx_masks_void_truncation_radius 1.2
_platon_squeeze_void_probe_radius 1.20
_olex2_submission_special_instructions 'No special instructions were received'
_oxdiff_exptl_absorpt_empirical_details
;
Empirical correction (ABSPACK) includes:
- Absorption correction using spherical harmonics
- Frame scaling
;
_oxdiff_exptl_absorpt_empirical_full_max 8.420
_oxdiff_exptl_absorpt_empirical_full_min 0.654

loop_
_space_group_symop_operation_xyz
'x, y, z'
'y, -x, -z'
'-x, -y, z'
'-y, x, -z'
'-x, z, -y'
'x, -y, -z'
'-x, -z, y'
'-z, -y, x'
'-x, y, -z'
'z, -y, -x'
'z, x, y'
'y, z, x'
'-y, -z, x'
'z, -x, -y'
'-y, z, -x'
'-z, -x, y'
'-z, x, -y'
'y, -z, -x'
'-y, -x, z'
'y, x, z'
'x, -z, -y'
'x, z, y'
'-z, y, -x'
'z, y, x'
'x+1/2, y+1/2, z+1/2'
'y+1/2, -x+1/2, -z+1/2'
'-x+1/2, -y+1/2, z+1/2'
'-y+1/2, x+1/2, -z+1/2'
'-x+1/2, z+1/2, -y+1/2'
'x+1/2, -y+1/2, -z+1/2'
'-x+1/2, -z+1/2, y+1/2'
'-z+1/2, -y+1/2, x+1/2'
'-x+1/2, y+1/2, -z+1/2'
'z+1/2, -y+1/2, -x+1/2'
'z+1/2, x+1/2, y+1/2'
'y+1/2, z+1/2, x+1/2'
'-y+1/2, -z+1/2, x+1/2'
'z+1/2, -x+1/2, -y+1/2'
'-y+1/2, z+1/2, -x+1/2'
'-z+1/2, -x+1/2, y+1/2'
'-z+1/2, x+1/2, -y+1/2'
'y+1/2, -z+1/2, -x+1/2'
'-y+1/2, -x+1/2, z+1/2'
'y+1/2, x+1/2, z+1/2'
'x+1/2, -z+1/2, -y+1/2'
'x+1/2, z+1/2, y+1/2'
'-z+1/2, y+1/2, -x+1/2'
'z+1/2, y+1/2, x+1/2'

loop_
_atom_site_label
_atom_site_type_symbol
_atom_site_fract_x
_atom_site_fract_y
_atom_site_fract_z
_atom_site_U_iso_or_equiv
_atom_site_adp_type
_atom_site_occupancy
_atom_site_site_symmetry_order
_atom_site_calc_flag
_atom_site_refinement_flags_posn
_atom_site_refinement_flags_adp
_atom_site_refinement_flags_occupancy
_atom_site_disorder_assembly
_atom_site_disorder_group
Co1 Co 0.500000 0.250000 0.000000 0.050(2) Uani 1 4 d S T P . .
N1 N 0.5888(8) 0.3201(8) 0.0309(6) 0.065(4) Uani 1 1 d D . . . .
C2 C 0.6318(8) 0.3682(8) -0.0116(13) 0.065(4) Uani 1 2 d DS T P . .
C1 C 0.6116(10) 0.3354(12) 0.1069(8) 0.065(4) Uani 1 1 d D . . . .
H1 H 0.588414 0.307174 0.158135 0.078 Uiso 1 1 calc R U . . .
C3 C 0.6252(14) 0.3748(14) -0.0996(17) 0.115(15) Uiso 1 2 d DS . P . .
H3A H 0.666474 0.417883 -0.120698 0.172 Uiso 0.5 1 calc R U P A -1
H3B H 0.638042 0.318685 -0.125994 0.172 Uiso 0.5 1 calc R U P A -1
H3C H 0.566486 0.392429 -0.115121 0.172 Uiso 0.5 1 calc R U P A -1
N2 N 0.500000 0.500000 0.000000 0.18(2) Uiso 1 8 d S . P . .
N5 N 0.500000 0.500000 -0.235(7) 0.17(4) Uiso 0.5 4 d S . P . .
N8 N 0.781(3) 0.219(3) 0.061(4) 0.12(3) Uiso 0.5 2 d S . P . .
N3 N 0.500000 0.500000 -0.046(5) 0.18(2) Uiso 0.5 4 d S . P . .
N9 N 0.781(3) 0.219(3) 0.021(6) 0.14(3) Uiso 0.5 2 d S . P . .
N6 N 0.818(5) 0.182(5) -0.182(5) 0.16(4) Uiso 0.5 6 d S . P . .
N4 N 0.500(9) 0.448(5) -0.228(5) 0.16(3) Uiso 0.25 1 d . . P . .
N7 N 0.784(6) 0.216(6) -0.216(6) 0.19(6) Uiso 0.5 6 d S . P . .

loop_
_atom_site_aniso_label
_atom_site_aniso_U_11
_atom_site_aniso_U_22
_atom_site_aniso_U_33
_atom_site_aniso_U_23
_atom_site_aniso_U_13
_atom_site_aniso_U_12
Co1 0.051(2) 0.048(3) 0.051(2) 0.000 0.000 0.000
N1 0.075(8) 0.075(8) 0.046(8) 0.009(6) -0.007(6) -0.012(6)
C2 0.075(8) 0.075(8) 0.046(8) 0.009(6) -0.007(6) -0.012(6)
C1 0.075(8) 0.075(8) 0.046(8) 0.009(6) -0.007(6) -0.012(6)

loop_
_atom_type_symbol
_atom_type_description
_atom_type_scat_dispersion_real
_atom_type_scat_dispersion_imag
_atom_type_scat_source
C C 0.0033 0.0016 'International Tables Vol C Tables 4.2.6.8 and 6.1.1.4'
H H 0.0000 0.0000 'International Tables Vol C Tables 4.2.6.8 and 6.1.1.4'
Co Co 0.3494 0.9721 'International Tables Vol C Tables 4.2.6.8 and 6.1.1.4'
N N 0.0061 0.0033 'International Tables Vol C Tables 4.2.6.8 and 6.1.1.4'
O O 0.0106 0.0060 'International Tables Vol C Tables 4.2.6.8 and 6.1.1.4'

loop_
_axis.id
_axis.type
_axis.equipment
_axis.parity
_axis.depends_on
_axis.zero
_axis.vector[1]
_axis.vector[2]
_axis.vector[3]
source . source . . . 1.00000000 0.00000000 0.00003403
omega rotation goniometer -1 . 0.12240000 0.00000000 0.00000000 1.00000000
kappa rotation goniometer -1 omega 0.28425000 -0.76560404 0.00000000 0.64331210
phi rotation goniometer -1 kappa . -0.00006266 0.00000000 1.00000000
theta rotation goniometer -1 . 0.19892000 0.00000000 0.00000000 1.00000000
matrixX general general . phi . 1.00000000 0.00000000 0.00000000
matrixY general general . phi . 0.00000000 1.00000000 0.00000000
matrixZ general general . phi . 0.00000000 0.00000000 1.00000000
dacX translation general . phi . 0.00000000 1.00000000 0.00000000
dacY translation general . phi . -1.00000000 0.00000000 0.00000000
dacZ translation general . phi . 0.00000000 0.00000000 1.00000000

loop_
_geom_angle_atom_site_label_1
_geom_angle_atom_site_label_2
_geom_angle_atom_site_label_3
_geom_angle
_geom_angle_site_symmetry_1
_geom_angle_site_symmetry_3
_geom_angle_publ_flag
N1 Co1 N1 110.9(4) 34 9_655 ?
N1 Co1 N1 110.9(4) 32_554 . ?
N1 Co1 N1 106.6(8) 9_655 . ?
N1 Co1 N1 106.6(8) 34 32_554 ?
N1 Co1 N1 110.9(4) 9_655 32_554 ?
N1 Co1 N1 110.9(4) 34 . ?
C2 N1 Co1 130.4(9) . . ?
C2 N1 C1 104.0(13) . . ?
C1 N1 Co1 125.1(11) . . ?
N1 C2 N1 113.0(17) . 19_665 ?
N1 C2 C3 123.5(8) . . ?
N1 C2 C3 123.5(8) 19_665 . ?
N1 C1 H1 125.3 . . ?
C1 C1 N1 109.5(10) 19_665 . ?
C1 C1 H1 125.3 19_665 . ?
C2 C3 H3A 109.5 . . ?
C2 C3 H3B 109.5 . . ?
C2 C3 H3C 109.5 . . ?
H3A C3 H3B 109.5 . . ?
H3A C3 H3C 109.5 . . ?
H3B C3 H3C 109.5 . . ?
N3 N2 N3 180.000(13) . 2_565 ?
N4 N5 N4 90(10) . 20 ?
N4 N5 N4 90(10) 19_665 3_665 ?
N4 N5 N4 165(10) . 3_665 ?
N4 N5 N4 88(10) 3_665 20 ?
N4 N5 N4 88(10) . 19_665 ?
N4 N5 N4 165(10) 19_665 20 ?
N2 N3 N3 0.000(5) . 2_565 ?
N5 N4 N4 7(10) . 3_665 ?
N5 N4 N4 46(9) . 19_665 ?
N5 N4 N4 45(10) . 20 ?
N4 N4 N4 46(9) 19_665 3_665 ?
N4 N4 N4 44(9) 20 3_665 ?
N4 N4 N4 90.00(2) 19_665 20 ?

loop_
_geom_bond_atom_site_label_1
_geom_bond_atom_site_label_2
_geom_bond_distance
_geom_bond_site_symmetry_2
_geom_bond_publ_flag
Co1 N1 2.007(13) 34 ?
Co1 N1 2.007(13) . ?
Co1 N1 2.007(13) 9_655 ?
Co1 N1 2.007(13) 32_554 ?
N1 C2 1.322(17) . ?
N1 C1 1.382(12) . ?
C2 C3 1.52(2) . ?
C1 C1 1.28(4) 19_665 ?
C1 H1 1.0770 . ?
C3 H3A 1.0830 . ?
C3 H3B 1.0830 . ?
C3 H3C 1.0830 . ?
N2 N3 0.78(9) . ?
N2 N3 0.78(9) 2_565 ?
N5 N4 0.90(9) 3_665 ?
N5 N4 0.90(9) 19_665 ?
N5 N4 0.90(9) . ?
N5 N4 0.90(9) 20 ?
N8 N9 0.69(10) . ?
N3 N3 1.56(18) 2_565 ?
N6 N7 1.00(18) . ?
N4 N4 1.2(2) 19_665 ?
N4 N4 1.78(17) 3_665 ?
N4 N4 1.3(2) 20 ?

loop_
_geom_torsion_atom_site_label_1
_geom_torsion_atom_site_label_2
_geom_torsion_atom_site_label_3
_geom_torsion_atom_site_label_4
_geom_torsion
_geom_torsion_site_symmetry_1
_geom_torsion_site_symmetry_2
_geom_torsion_site_symmetry_3
_geom_torsion_site_symmetry_4
_geom_torsion_publ_flag
Co1 N1 C2 N1 173.2(6) . . . 19_665 ?
Co1 N1 C2 C3 -5(3) . . . . ?
Co1 N1 C1 C1 -173.4(8) . . . 19_665 ?
C2 N1 C1 C1 -0.4(14) . . . 19_665 ?
C1 N1 C2 N1 1(2) . . . 19_665 ?
C1 N1 C2 C3 -177.7(19) . . . . ?
N4 N5 N4 N4 83(12) 3_665 . . 20 ?
N4 N5 N4 N4 165(24) 19_665 . . 20 ?
N4 N5 N4 N4 -83(13) 20 . . 3_665 ?
N4 N5 N4 N4 83(12) 19_665 . . 3_665 ?
N4 N5 N4 N4 -83(12) 3_665 . . 19_665 ?
N4 N5 N4 N4 -165(24) 20 . . 19_665 ?

loop_
_smtbx_masks_void_nr
_smtbx_masks_void_average_x
_smtbx_masks_void_average_y
_smtbx_masks_void_average_z
_smtbx_masks_void_volume
_smtbx_masks_void_count_electrons
_smtbx_masks_void_content
1 0.000 0.000 0.000 218.4 24.3 '1 CH2CH3OH'
2 0.500 0.500 0.500 218.4 24.3 '1 CH2CH3OH'
